data_4126097
loop_
_publ_author_name
'Panda, Santanu'
'Ready, Joseph M.'

_publ_section_title
;
 Palladium Catalyzed Asymmetric Three-Component Coupling of Boronic
 Esters, Indoles, and Allylic Acetates.
;
_journal_issue 17
_journal_name_full 'Journal of the American Chemical Society'
_journal_page_first 6038
_journal_page_last 6041
_journal_paper_doi 10.1021/jacs.7b01410
_journal_volume 139
_journal_year 2017
_chemical_absolute_configuration ad
_chemical_formula_moiety 'C23 H18 Br N O'
_chemical_formula_sum 'C23 H18 Br N O'
_chemical_formula_weight 404.29
_space_group_crystal_system monoclinic
_space_group_IT_number 4
_space_group_name_Hall 'P 2yb'
_space_group_name_H-M_alt 'P 1 21 1'
_symmetry_space_group_name_Hall 'P 2yb'
_symmetry_space_group_name_H-M 'P 1 21 1'
_atom_sites_solution_hydrogens geom
_audit_creation_method SHELXL-2016/6
_cell_angle_alpha 90
_cell_angle_beta 109.431(4)
_cell_angle_gamma 90
_cell_formula_units_Z 2
_cell_length_a 6.3437(4)
_cell_length_b 16.5128(14)
_cell_length_c 9.2201(7)
_cell_measurement_reflns_used 2157
_cell_measurement_temperature 100(2)
_cell_measurement_theta_max 27.5
_cell_measurement_theta_min 3.00
_cell_volume 910.82(12)
_computing_cell_refinement 'CrystalClear (Rigaku Inc., 2008)'
_computing_data_collection 'CrystalClear (Rigaku Inc., 2008)'
_computing_data_reduction 'CrystalClear (Rigaku Inc., 2008)'
_computing_molecular_graphics 'XP SHELXTL/PC, Siemens Analytical'
_computing_publication_material 'XP SHELXTL/PC, Siemens Analytical'
_computing_structure_refinement 'SHELXL-2016/6 (Sheldrick, 2015)'
_computing_structure_solution
;

Sir2004.  Burla M.C., Caliandro, R., Camalli M., Carrozzini, B., Cascarano G.L., 
De Caro, L., Giacovazzo C., Polidori G., Spagna R. 
;
_diffrn_ambient_temperature 100(2)
_diffrn_measured_fraction_theta_full 0.998
_diffrn_measured_fraction_theta_max 0.998
_diffrn_measurement_device_type 'Rigaku AFC-12 with Saturn 724+ CCD'
_diffrn_measurement_method \w-scans
_diffrn_radiation_type MoK\a
_diffrn_radiation_wavelength 0.71073
_diffrn_reflns_av_R_equivalents 0.0329
_diffrn_reflns_av_unetI/netI 0.0341
_diffrn_reflns_Laue_measured_fraction_full 0.998
_diffrn_reflns_Laue_measured_fraction_max 0.998
_diffrn_reflns_limit_h_max 8
_diffrn_reflns_limit_h_min -8
_diffrn_reflns_limit_k_max 21
_diffrn_reflns_limit_k_min -21
_diffrn_reflns_limit_l_max 11
_diffrn_reflns_limit_l_min -11
_diffrn_reflns_number 18283
_diffrn_reflns_point_group_measured_fraction_full 0.998
_diffrn_reflns_point_group_measured_fraction_max 0.998
_diffrn_reflns_theta_full 25.242
_diffrn_reflns_theta_max 27.458
_diffrn_reflns_theta_min 3.403
_diffrn_source 'sealed fine focus tube'
_exptl_absorpt_coefficient_mu 2.268
_exptl_absorpt_correction_T_max 1.00
_exptl_absorpt_correction_T_min 0.804
_exptl_absorpt_correction_type multi-scan
_exptl_absorpt_process_details
;
Abscor. T. Higashi (2001). The Rigaku Corporation, Tokyo, Japan.
;
_exptl_crystal_colour colorless
_exptl_crystal_density_diffrn 1.474
_exptl_crystal_description prism
_exptl_crystal_F_000 412
_exptl_crystal_size_max 0.240
_exptl_crystal_size_mid 0.160
_exptl_crystal_size_min 0.140
_refine_diff_density_max 0.271
_refine_diff_density_min -0.221
_refine_diff_density_rms 0.044
_refine_ls_abs_structure_details
;
 Refined as an inversion twin.
;
_refine_ls_abs_structure_Flack 0.000(7)
_refine_ls_extinction_method none
_refine_ls_goodness_of_fit_ref 1.044
_refine_ls_hydrogen_treatment constr
_refine_ls_matrix_type full
_refine_ls_number_parameters 237
_refine_ls_number_reflns 4128
_refine_ls_number_restraints 1
_refine_ls_restrained_S_all 1.044
_refine_ls_R_factor_all 0.0212
_refine_ls_R_factor_gt 0.0205
_refine_ls_shift/su_max 0.000
_refine_ls_shift/su_mean 0.000
_refine_ls_structure_factor_coef Fsqd
_refine_ls_weighting_details 'w=1/[\s^2^(Fo^2^)+(0.0290P)^2^+0.0321P] where P=(Fo^2^+2Fc^2^)/3'
_refine_ls_weighting_scheme calc
_refine_ls_wR_factor_gt 0.0535
_refine_ls_wR_factor_ref 0.0538
_reflns_Friedel_coverage 0.933
_reflns_Friedel_fraction_full 0.999
_reflns_Friedel_fraction_max 0.999
_reflns_number_gt 4051
_reflns_number_total 4128
_reflns_threshold_expression 'I > 2\s(I)'
_cod_data_source_file ja7b01410_si_006.cif
_cod_data_source_block shelx
_cod_database_code 4126097
_shelx_shelxl_version_number 2016/6
_shelx_space_group_comment
;
The symmetry employed for this shelxl refinement is uniquely defined
by the following loop, which should always be used as a source of
symmetry information in preference to the above space-group names.
They are only intended as comments.
;
_shelx_estimated_absorpt_t_min 0.612
_shelx_estimated_absorpt_t_max 0.742

loop_
_space_group_symop_operation_xyz
'x, y, z'
'-x, y+1/2, -z'

loop_
_atom_site_label
_atom_site_type_symbol
_atom_site_fract_x
_atom_site_fract_y
_atom_site_fract_z
_atom_site_U_iso_or_equiv
_atom_site_adp_type
_atom_site_occupancy
_atom_site_site_symmetry_order
_atom_site_calc_flag
_atom_site_refinement_flags_posn
_atom_site_refinement_flags_adp
C1 C 0.6808(3) 0.53428(13) 0.5727(2) 0.0162(4) Uani 1 1 d . .
C2 C 0.7216(4) 0.55348(14) 0.4385(3) 0.0171(4) Uani 1 1 d . .
C3 C 0.8977(4) 0.61230(14) 0.4783(3) 0.0171(4) Uani 1 1 d . .
C4 C 1.0222(4) 0.65048(15) 0.3959(3) 0.0200(4) Uani 1 1 d . .
H4 H 0.987937 0.641264 0.288795 0.024 Uiso 1 1 calc R U
C5 C 1.1957(4) 0.70182(15) 0.4752(3) 0.0232(5) Uani 1 1 d . .
H5 H 1.282378 0.727150 0.421583 0.028 Uiso 1 1 calc R U
C6 C 1.2457(4) 0.71706(14) 0.6326(3) 0.0244(5) Uani 1 1 d . .
H6 H 1.364269 0.753075 0.682983 0.029 Uiso 1 1 calc R U
C7 C 1.1264(4) 0.68087(14) 0.7164(3) 0.0214(5) Uani 1 1 d . .
H7 H 1.160088 0.691534 0.822986 0.026 Uiso 1 1 calc R U
C8 C 0.9537(4) 0.62780(14) 0.6375(3) 0.0169(4) Uani 1 1 d . .
C9 C 0.8444(4) 0.57293(17) 0.8560(3) 0.0255(5) Uani 1 1 d . .
H9A H 1.003005 0.576427 0.918275 0.038 Uiso 1 1 calc R U
H9B H 0.784300 0.520727 0.874397 0.038 Uiso 1 1 calc R U
H9C H 0.762236 0.616936 0.884573 0.038 Uiso 1 1 calc R U
C10 C 0.5201(3) 0.47478(14) 0.5936(3) 0.0165(4) Uani 1 1 d . .
C11 C 0.5142(4) 0.39682(15) 0.5331(3) 0.0197(5) Uani 1 1 d . .
H11 H 0.618100 0.381990 0.483567 0.024 Uiso 1 1 calc R U
C12 C 0.3562(4) 0.34072(15) 0.5452(3) 0.0227(5) Uani 1 1 d . .
H12 H 0.350957 0.288119 0.502379 0.027 Uiso 1 1 calc R U
C13 C 0.2062(4) 0.36190(15) 0.6199(3) 0.0234(5) Uani 1 1 d . .
H13 H 0.099016 0.323699 0.628475 0.028 Uiso 1 1 calc R U
C14 C 0.2134(4) 0.43847(15) 0.6816(3) 0.0224(5) Uani 1 1 d . .
H14 H 0.111819 0.452514 0.733403 0.027 Uiso 1 1 calc R U
C15 C 0.3681(4) 0.49524(15) 0.6685(3) 0.0194(5) Uani 1 1 d . .
H15 H 0.370751 0.547945 0.710354 0.023 Uiso 1 1 calc R U
C16 C 0.5864(4) 0.52546(15) 0.2797(3) 0.0190(4) Uani 1 1 d . .
H16 H 0.452528 0.497338 0.290064 0.023 Uiso 1 1 calc R U
C17 C 0.4983(4) 0.60104(16) 0.1832(3) 0.0254(5) Uani 1 1 d . .
H17 H 0.426035 0.640264 0.225647 0.030 Uiso 1 1 calc R U
C18 C 0.6951(4) 0.46554(14) 0.2010(3) 0.0175(4) Uani 1 1 d . .
C19 C 0.9249(4) 0.45010(14) 0.2543(3) 0.0190(4) Uani 1 1 d . .
H19 H 1.018017 0.476914 0.343818 0.023 Uiso 1 1 calc R U
C20 C 1.0187(4) 0.39590(15) 0.1775(3) 0.0206(5) Uani 1 1 d . .
H20 H 1.174982 0.385776 0.213707 0.025 Uiso 1 1 calc R U
C21 C 0.8803(4) 0.35685(14) 0.0472(3) 0.0196(4) Uani 1 1 d . .
C22 C 0.6529(4) 0.36986(15) -0.0065(3) 0.0240(5) Uani 1 1 d . .
H22 H 0.560232 0.341993 -0.094890 0.029 Uiso 1 1 calc R U
C23 C 0.5618(4) 0.42424(16) 0.0704(3) 0.0227(5) Uani 1 1 d . .
H23 H 0.405147 0.433712 0.033502 0.027 Uiso 1 1 calc R U
Br1 Br 1.01094(4) 0.28412(2) -0.05930(2) 0.02678(8) Uani 1 1 d . .
N1 N 0.8203(3) 0.57995(11) 0.6936(2) 0.0172(4) Uani 1 1 d . .
O1 O 0.5113(4) 0.61568(17) 0.0601(2) 0.0455(6) Uani 1 1 d . .

loop_
_atom_site_aniso_label
_atom_site_aniso_U_11
_atom_site_aniso_U_22
_atom_site_aniso_U_33
_atom_site_aniso_U_23
_atom_site_aniso_U_13
_atom_site_aniso_U_12
C1 0.0176(10) 0.0136(10) 0.0173(10) -0.0008(8) 0.0059(8) 0.0018(8)
C2 0.0178(9) 0.0160(10) 0.0178(10) 0.0002(8) 0.0062(8) 0.0024(8)
C3 0.0200(9) 0.0138(10) 0.0174(11) 0.0017(8) 0.0061(8) 0.0029(8)
C4 0.0247(11) 0.0168(11) 0.0205(11) 0.0031(9) 0.0101(9) 0.0020(8)
C5 0.0273(11) 0.0166(11) 0.0288(12) 0.0037(10) 0.0134(10) -0.0019(9)
C6 0.0263(11) 0.0159(11) 0.0305(13) -0.0006(10) 0.0086(10) -0.0035(9)
C7 0.0281(11) 0.0153(11) 0.0205(11) -0.0022(9) 0.0080(9) -0.0016(9)
C8 0.0210(10) 0.0134(10) 0.0175(11) -0.0002(8) 0.0079(9) 0.0013(8)
C9 0.0331(12) 0.0289(13) 0.0165(11) -0.0046(10) 0.0108(10) -0.0082(10)
C10 0.0166(9) 0.0173(11) 0.0160(10) 0.0016(9) 0.0057(8) 0.0003(8)
C11 0.0200(10) 0.0199(12) 0.0187(11) 0.0006(9) 0.0057(8) 0.0025(8)
C12 0.0217(10) 0.0179(11) 0.0238(12) -0.0004(9) 0.0016(9) -0.0011(9)
C13 0.0183(10) 0.0249(12) 0.0237(12) 0.0079(10) 0.0026(9) -0.0035(9)
C14 0.0172(9) 0.0306(13) 0.0198(11) 0.0051(10) 0.0067(9) 0.0019(9)
C15 0.0179(9) 0.0196(12) 0.0205(12) 0.0016(9) 0.0064(9) 0.0040(9)
C16 0.0175(9) 0.0238(12) 0.0162(10) 0.0005(9) 0.0062(8) 0.0002(9)
C17 0.0249(11) 0.0299(13) 0.0198(12) 0.0002(10) 0.0053(9) 0.0072(10)
C18 0.0201(10) 0.0180(11) 0.0140(10) 0.0008(8) 0.0052(8) -0.0003(8)
C19 0.0194(10) 0.0190(11) 0.0165(11) -0.0012(9) 0.0033(9) -0.0022(8)
C20 0.0203(10) 0.0216(12) 0.0190(11) 0.0001(9) 0.0054(9) -0.0009(9)
C21 0.0301(11) 0.0145(10) 0.0171(11) 0.0010(9) 0.0115(9) 0.0004(9)
C22 0.0285(11) 0.0263(13) 0.0149(11) -0.0043(10) 0.0040(9) -0.0055(10)
C23 0.0189(10) 0.0287(13) 0.0180(12) -0.0011(10) 0.0026(8) -0.0022(9)
Br1 0.03895(12) 0.02208(11) 0.02393(12) -0.00485(12) 0.01664(9) -0.00083(12)
N1 0.0213(9) 0.0149(9) 0.0161(9) -0.0005(7) 0.0072(7) -0.0013(7)
O1 0.0649(15) 0.0477(15) 0.0316(12) 0.0187(9) 0.0264(11) 0.0278(11)

loop_
_atom_type_symbol
_atom_type_description
_atom_type_scat_dispersion_real
_atom_type_scat_dispersion_imag
_atom_type_scat_source
C C 0.0033 0.0016 'International Tables Vol C Tables 4.2.6.8 and 6.1.1.4'
H H 0.0000 0.0000 'International Tables Vol C Tables 4.2.6.8 and 6.1.1.4'
Br Br -0.2901 2.4595 'International Tables Vol C Tables 4.2.6.8 and 6.1.1.4'
N N 0.0061 0.0033 'International Tables Vol C Tables 4.2.6.8 and 6.1.1.4'
O O 0.0106 0.0060 'International Tables Vol C Tables 4.2.6.8 and 6.1.1.4'

loop_
_geom_angle_atom_site_label_1
_geom_angle_atom_site_label_2
_geom_angle_atom_site_label_3
_geom_angle
C2 C1 N1 109.50(19)
C2 C1 C10 127.8(2)
N1 C1 C10 122.67(19)
C1 C2 C3 106.74(19)
C1 C2 C16 125.8(2)
C3 C2 C16 127.0(2)
C8 C3 C4 119.0(2)
C8 C3 C2 107.11(19)
C4 C3 C2 133.8(2)
C5 C4 C3 118.4(2)
C5 C4 H4 120.8
C3 C4 H4 120.8
C4 C5 C6 121.4(2)
C4 C5 H5 119.3
C6 C5 H5 119.3
C7 C6 C5 121.5(2)
C7 C6 H6 119.2
C5 C6 H6 119.2
C6 C7 C8 117.2(2)
C6 C7 H7 121.4
C8 C7 H7 121.4
N1 C8 C7 129.4(2)
N1 C8 C3 108.20(19)
C7 C8 C3 122.4(2)
N1 C9 H9A 109.5
N1 C9 H9B 109.5
H9A C9 H9B 109.5
N1 C9 H9C 109.5
H9A C9 H9C 109.5
H9B C9 H9C 109.5
C11 C10 C15 119.2(2)
C11 C10 C1 119.3(2)
C15 C10 C1 121.5(2)
C12 C11 C10 120.2(2)
C12 C11 H11 119.9
C10 C11 H11 119.9
C13 C12 C11 120.0(2)
C13 C12 H12 120.0
C11 C12 H12 120.0
C14 C13 C12 120.0(2)
C14 C13 H13 120.0
C12 C13 H13 120.0
C13 C14 C15 120.6(2)
C13 C14 H14 119.7
C15 C14 H14 119.7
C14 C15 C10 120.1(2)
C14 C15 H15 120.0
C10 C15 H15 120.0
C2 C16 C18 117.54(18)
C2 C16 C17 107.2(2)
C18 C16 C17 112.96(19)
C2 C16 H16 106.1
C18 C16 H16 106.1
C17 C16 H16 106.1
O1 C17 C16 126.5(2)
O1 C17 H17 116.8
C16 C17 H17 116.8
C23 C18 C19 118.3(2)
C23 C18 C16 119.2(2)
C19 C18 C16 122.4(2)
C20 C19 C18 120.7(2)
C20 C19 H19 119.6
C18 C19 H19 119.6
C21 C20 C19 119.0(2)
C21 C20 H20 120.5
C19 C20 H20 120.5
C22 C21 C20 121.6(2)
C22 C21 Br1 119.70(17)
C20 C21 Br1 118.71(18)
C21 C22 C23 118.9(2)
C21 C22 H22 120.6
C23 C22 H22 120.6
C22 C23 C18 121.5(2)
C22 C23 H23 119.3
C18 C23 H23 119.3
C8 N1 C1 108.44(18)
C8 N1 C9 124.28(19)
C1 N1 C9 126.92(19)

loop_
_geom_bond_atom_site_label_1
_geom_bond_atom_site_label_2
_geom_bond_distance
C1 C2 1.383(3)
C1 N1 1.392(3)
C1 C10 1.474(3)
C2 C3 1.433(3)
C2 C16 1.503(3)
C3 C8 1.413(3)
C3 C4 1.413(3)
C4 C5 1.389(3)
C4 H4 0.9500
C5 C6 1.401(4)
C5 H5 0.9500
C6 C7 1.384(4)
C6 H6 0.9500
C7 C8 1.403(3)
C7 H7 0.9500
C8 N1 1.378(3)
C9 N1 1.459(3)
C9 H9A 0.9800
C9 H9B 0.9800
C9 H9C 0.9800
C10 C11 1.399(3)
C10 C15 1.401(3)
C11 C12 1.397(3)
C11 H11 0.9500
C12 C13 1.392(4)
C12 H12 0.9500
C13 C14 1.381(4)
C13 H13 0.9500
C14 C15 1.391(3)
C14 H14 0.9500
C15 H15 0.9500
C16 C18 1.521(3)
C16 C17 1.527(3)
C16 H16 1.0000
C17 O1 1.190(3)
C17 H17 0.9500
C18 C23 1.398(3)
C18 C19 1.398(3)
C19 C20 1.391(3)
C19 H19 0.9500
C20 C21 1.388(3)
C20 H20 0.9500
C21 C22 1.377(3)
C21 Br1 1.907(2)
C22 C23 1.384(4)
C22 H22 0.9500
C23 H23 0.9500

loop_
_geom_torsion_atom_site_label_1
_geom_torsion_atom_site_label_2
_geom_torsion_atom_site_label_3
_geom_torsion_atom_site_label_4
_geom_torsion
N1 C1 C2 C3 1.3(2)
C10 C1 C2 C3 -177.8(2)
N1 C1 C2 C16 -171.7(2)
C10 C1 C2 C16 9.1(4)
C1 C2 C3 C8 -1.3(2)
C16 C2 C3 C8 171.7(2)
C1 C2 C3 C4 174.8(2)
C16 C2 C3 C4 -12.3(4)
C8 C3 C4 C5 0.2(3)
C2 C3 C4 C5 -175.5(2)
C3 C4 C5 C6 -1.1(4)
C4 C5 C6 C7 0.8(4)
C5 C6 C7 C8 0.4(3)
C6 C7 C8 N1 175.1(2)
C6 C7 C8 C3 -1.3(3)
C4 C3 C8 N1 -176.0(2)
C2 C3 C8 N1 0.7(2)
C4 C3 C8 C7 1.1(3)
C2 C3 C8 C7 177.8(2)
C2 C1 C10 C11 48.3(3)
N1 C1 C10 C11 -130.8(2)
C2 C1 C10 C15 -129.6(3)
N1 C1 C10 C15 51.3(3)
C15 C10 C11 C12 1.0(3)
C1 C10 C11 C12 -177.0(2)
C10 C11 C12 C13 -1.1(4)
C11 C12 C13 C14 0.2(4)
C12 C13 C14 C15 0.6(3)
C13 C14 C15 C10 -0.7(3)
C11 C10 C15 C14 -0.2(3)
C1 C10 C15 C14 177.8(2)
C1 C2 C16 C18 -110.9(3)
C3 C2 C16 C18 77.5(3)
C1 C2 C16 C17 120.6(2)
C3 C2 C16 C17 -51.0(3)
C2 C16 C17 O1 129.9(3)
C18 C16 C17 O1 -1.1(4)
C2 C16 C18 C23 165.7(2)
C17 C16 C18 C23 -68.6(3)
C2 C16 C18 C19 -14.5(3)
C17 C16 C18 C19 111.2(2)
C23 C18 C19 C20 1.0(3)
C16 C18 C19 C20 -178.8(2)
C18 C19 C20 C21 -0.3(3)
C19 C20 C21 C22 -0.7(4)
C19 C20 C21 Br1 178.91(18)
C20 C21 C22 C23 1.0(4)
Br1 C21 C22 C23 -178.58(18)
C21 C22 C23 C18 -0.3(4)
C19 C18 C23 C22 -0.6(4)
C16 C18 C23 C22 179.2(2)
C7 C8 N1 C1 -176.7(2)
C3 C8 N1 C1 0.1(2)
C7 C8 N1 C9 -3.3(4)
C3 C8 N1 C9 173.5(2)
C2 C1 N1 C8 -0.9(2)
C10 C1 N1 C8 178.34(19)
C2 C1 N1 C9 -174.1(2)
C10 C1 N1 C9 5.1(3)
